data_1528298
loop_
_publ_author_name
'Al'-Ama, A.G.'
'Dimitrova, O.V.'
'Belokoneva, E.L.'
'Stefanovich, S.Yu.'
'Mochenova, N.N.'

_publ_section_title
;
 A new nonlinear optical borate, Na0.5 Pb2 [B5 O9] (O H)1.5 . 0.5H2 O,
 from the orthorhombic hilgardite family
;
_journal_name_full Kristallografiya
_journal_page_first 429
_journal_page_last 433
_journal_volume 51
_journal_year 2006
_chemical_formula_sum 'B5 H2.5 Na0.5 O11 Pb2'
_chemical_name_systematic 'Na0.5 Pb2 (B5 O9) (O H)1.5 (H2 O)0.5'
_space_group_IT_number 34
_symmetry_space_group_name_Hall 'P 2 -2n'
_symmetry_space_group_name_H-M 'P n n 2'
_cell_angle_alpha 90
_cell_angle_beta 90
_cell_angle_gamma 90
_cell_formula_units_Z 4
_cell_length_a 11.426
_cell_length_b 11.328
_cell_length_c 6.5735
_cell_volume 850.833
_citation_journal_id_ASTM KRISAJ
_cod_data_source_file Al-Ama_KRISAJ_2006_1125.cif
_cod_data_source_block H2.5B5Na0.5O11Pb2
_cod_original_cell_volume 850.8326
_cod_original_formula_sum 'H2.5 B5 Na0.5 O11 Pb2'
_cod_database_code 1528298

loop_
_symmetry_equiv_pos_as_xyz
x,y,z
-x,-y,z
-x+1/2,y+1/2,z+1/2
x+1/2,-y+1/2,z+1/2

loop_
_atom_site_label
_atom_site_type_symbol
_atom_site_fract_x
_atom_site_fract_y
_atom_site_fract_z
_atom_site_occupancy
_atom_site_U_iso_or_equiv
O11 O-2 0.5 0 0.861 1 0.0
H1 H+1 0.043 0.995 0.889 1 0.0
B5 B+3 0.229 0.192 0.547 1 0.0
Pb1 Pb+2 0.04887 0.21149 0 1 0.0
O8 O-2 0.785 0.093 0.266 1 0.0
O5 O-2 0.296 0.087 0.186 1 0.0
B1 B+3 0.239 0.015 0.328 1 0.0
O4 O-2 0.335 0.234 0.44 1 0.0
O12 O-2 0 0 0.942 1 0.0
O10 O-2 0.572 0.065 0.568 1 0.0
B2 B+3 0.345 0.204 0.218 1 0.0
Pb2 Pb+2 0.25656 0.95454 0.8119 1 0.0
O9 O-2 0.239 0.203 0.766 1 0.0
O6 O-2 0.937 0.225 0.34 1 0.0
Na1 Na+1 0.5 0 0.224 1 0.0
O2 O-2 0.787 0.209 0.59 1 0.0
B4 B+3 0.816 0.2 0.359 1 0.0
O7 O-2 0.63 0.2323 0.952 1 0.0
O1 O-2 0.204 0.036 0.5 1 0.0
O3 O-2 0.472 0.2064 0.18 1 0.0
B3 B+3 0.518 0.24 0.985 1 0.0
